data_4350000
loop_
_publ_author_name
'Yuan, Juan'
'Liu, Mei-Jiao'
'Wu, Shu-Qi'
'Zhu, Xin'
'Zhang, Nan'
'Sato, Osamu'
'Kou, Hui-Zhong'

_publ_section_title
;
 Substituent effects on the fluorescent spin-crossover Fe(ii) complexes of
 rhodamine 6G hydrazones
;
_journal_issue 5
_journal_name_full 'Inorganic Chemistry Frontiers'
_journal_page_first 1170
_journal_paper_doi 10.1039/C9QI00111E
_journal_volume 6
_journal_year 2019
_chemical_formula_moiety 'C64 H60 Br2 Fe N10 O4, 2(Cl O4), C H2 Cl2, 3(C H4 O), O'
_chemical_formula_sum 'C68 H76 Br2 Cl4 Fe N10 O16'
_chemical_formula_weight 1646.85
_space_group_crystal_system monoclinic
_space_group_IT_number 14
_space_group_name_Hall '-P 2ybc'
_space_group_name_H-M_alt 'P 1 21/c 1'
_atom_sites_solution_hydrogens geom
_audit_creation_date 2019-01-15
_audit_creation_method
;
Olex2 1.2
(compiled 2018.05.18 svn.r3508 for OlexSys, GUI svn.r5497)
;
_audit_update_record
;
2019-01-15 deposited with the CCDC.	2019-03-14 downloaded from the CCDC.
;
_cell_angle_alpha 90
_cell_angle_beta 94.094(2)
_cell_angle_gamma 90
_cell_formula_units_Z 4
_cell_length_a 20.2940(6)
_cell_length_b 28.6311(9)
_cell_length_c 12.6951(3)
_cell_measurement_reflns_used 13166
_cell_measurement_temperature 110.0(6)
_cell_measurement_theta_max 76.1010
_cell_measurement_theta_min 3.7620
_cell_volume 7357.5(4)
_computing_cell_refinement 'CrysAlisPro 1.171.39.46 (Rigaku OD, 2018)'
_computing_data_collection 'CrysAlisPro 1.171.39.46 (Rigaku OD, 2018)'
_computing_data_reduction 'CrysAlisPro 1.171.39.46 (Rigaku OD, 2018)'
_computing_molecular_graphics 'Olex2 (Dolomanov et al., 2009)'
_computing_publication_material 'Olex2 (Dolomanov et al., 2009)'
_computing_structure_refinement 'ShelXL (Sheldrick, 2015)'
_diffrn_ambient_environment N~2~
_diffrn_ambient_temperature 110.0(6)
_diffrn_detector 'CCD plate'
_diffrn_detector_area_resol_mean 5.2137
_diffrn_detector_type AtlasS2
_diffrn_measured_fraction_theta_full 0.999
_diffrn_measured_fraction_theta_max 0.999
_diffrn_measurement_details
;
List of Runs (angles in degrees, time in seconds):

  # Type    Start    End  Width  t~exp~   \w     \q     \k     \f   Frames
#--------------------------------------------------------------------------
  1  \w   -121.00   0.00   1.00    2.50    --  -40.56 -19.00-120.00  121
  2  \w     21.00  81.00   1.00    2.50    --   40.56 -99.00 -90.00   60
  3  \w      9.00  71.00   1.00    2.50    --   40.56 -99.00-180.00   62
  4  \w     94.00 174.00   1.00    6.00    --  111.58 125.00 120.00   80
  5  \w     83.00 127.00   1.00    6.00    --  111.58  30.00 120.00   44
  6  \w    147.00 174.00   1.00    6.00    --  111.58  30.00 120.00   27
  7  \w     40.00 108.00   1.00    6.00    --  111.58 -95.00  60.00   68
  8  \w     60.00 141.00   1.00    6.00    --  111.58 -61.00 120.00   81
  9  \w     51.00  77.00   1.00    6.00    --  111.58-126.00  18.00   26
 10  \w     93.00 118.00   1.00    6.00    --  111.58-126.00  18.00   25
 11  \w     45.00  91.00   1.00    6.00    --  111.58-125.00-180.00   46
 12  \w     95.00 155.00   1.00    6.00    --  111.58  45.00  30.00   60
 13  \w    144.00 178.00   1.00    6.00    --  111.58  45.00 -90.00   34
;
_diffrn_measurement_device 'four-circle diffractometer'
_diffrn_measurement_device_type 'SuperNova, Dual, Cu at home/near, AtlasS2'
_diffrn_measurement_method '\w scans'
_diffrn_orient_matrix_type 'CrysAlisPro convention (1999,Acta A55,543-557)'
_diffrn_orient_matrix_UB_11 -0.0632805000
_diffrn_orient_matrix_UB_12 -0.0292144000
_diffrn_orient_matrix_UB_13 -0.0212853000
_diffrn_orient_matrix_UB_21 0.0400069000
_diffrn_orient_matrix_UB_22 -0.0450448000
_diffrn_orient_matrix_UB_23 0.0229335000
_diffrn_orient_matrix_UB_31 -0.0136558000
_diffrn_orient_matrix_UB_32 0.0035397000
_diffrn_orient_matrix_UB_33 0.1175804000
_diffrn_radiation_monochromator mirror
_diffrn_radiation_probe x-ray
_diffrn_radiation_type CuK\a
_diffrn_radiation_wavelength 1.54184
_diffrn_reflns_av_R_equivalents 0.0587
_diffrn_reflns_av_unetI/netI 0.0669
_diffrn_reflns_Laue_measured_fraction_full 0.999
_diffrn_reflns_Laue_measured_fraction_max 0.999
_diffrn_reflns_limit_h_max 22
_diffrn_reflns_limit_h_min -23
_diffrn_reflns_limit_k_max 33
_diffrn_reflns_limit_k_min -31
_diffrn_reflns_limit_l_max 14
_diffrn_reflns_limit_l_min -10
_diffrn_reflns_number 27790
_diffrn_reflns_point_group_measured_fraction_full 0.999
_diffrn_reflns_point_group_measured_fraction_max 0.999
_diffrn_reflns_theta_full 64.997
_diffrn_reflns_theta_max 64.997
_diffrn_reflns_theta_min 3.782
_diffrn_source 'micro-focus sealed X-ray tube'
_diffrn_source_type 'SuperNova (Cu) X-ray Source'
_exptl_absorpt_coefficient_mu 4.856
_exptl_absorpt_correction_T_max 1.00000
_exptl_absorpt_correction_T_min 0.08795
_exptl_absorpt_correction_type multi-scan
_exptl_absorpt_process_details
;
CrysAlisPro 1.171.39.46 (Rigaku Oxford Diffraction, 2018)
Empirical absorption correction using spherical harmonics,
 implemented in SCALE3 ABSPACK scaling algorithm.
;
_exptl_crystal_colour 'clear light green'
_exptl_crystal_density_diffrn 1.487
_exptl_crystal_description block
_exptl_crystal_F_000 3384
_exptl_crystal_size_max 0.3
_exptl_crystal_size_mid 0.2
_exptl_crystal_size_min 0.2
_refine_diff_density_max 1.939
_refine_diff_density_min -1.524
_refine_diff_density_rms 0.125
_refine_ls_extinction_method none
_refine_ls_goodness_of_fit_ref 1.045
_refine_ls_hydrogen_treatment constr
_refine_ls_matrix_type full
_refine_ls_number_parameters 958
_refine_ls_number_reflns 12487
_refine_ls_number_restraints 101
_refine_ls_restrained_S_all 1.061
_refine_ls_R_factor_all 0.1012
_refine_ls_R_factor_gt 0.0925
_refine_ls_shift/su_max 0.001
_refine_ls_shift/su_mean 0.000
_refine_ls_structure_factor_coef Fsqd
_refine_ls_weighting_details 'w=1/[\s^2^(Fo^2^)+(0.1594P)^2^+17.3347P] where P=(Fo^2^+2Fc^2^)/3'
_refine_ls_weighting_scheme calc
_refine_ls_wR_factor_gt 0.2547
_refine_ls_wR_factor_ref 0.2662
_reflns_Friedel_coverage 0.000
_reflns_number_gt 10550
_reflns_number_total 12487
_reflns_threshold_expression 'I > 2\s(I)'
_cod_data_source_file c9qi00111e2.cif
_cod_data_source_block global
_cod_database_code 4350000
_shelx_shelxl_version_number 2014/7
_chemical_oxdiff_formula 'C H N O Br Cl Fe'
_shelx_space_group_comment
;
The symmetry employed for this shelxl refinement is uniquely defined
by the following loop, which should always be used as a source of
symmetry information in preference to the above space-group names.
They are only intended as comments.
;
_reflns_odcompleteness_completeness 99.80
_reflns_odcompleteness_iscentric 1
_reflns_odcompleteness_theta 64.99
_olex2_refinement_description
;
1. Fixed Uiso
 At 1.2 times of:
  All C(H) groups, All C(H,H) groups, All N(H) groups
 At 1.5 times of:
  All C(H,H,H) groups, All O(H) groups
2. Restrained distances
 N10-C63 = C63-C64
 1.48 with sigma of 0.02
 N10-C64
 2.5 with sigma of 0.02
3. Rigid bond restraints
 C63, C64
 with sigma for 1-2 distances of 0.001 and sigma for 1-3 distances of 0.001
 C53, O4
 with sigma for 1-2 distances of 0.001 and sigma for 1-3 distances of 0.001
4. Uiso/Uaniso restraints and constraints
C63 \\sim C64 \\sim N10: within 2A with sigma of 0.01 and sigma for terminal
atoms of 0.01
Uanis(N10) \\sim Ueq, Uanis(O14) \\sim Ueq, Uanis(C55) \\sim Ueq, Uanis(C56)
\\sim Ueq, Uanis(C65) \\sim Ueq, Uanis(C63) \\sim Ueq: with sigma of 0.01 and
sigma for terminal atoms of 0.02
Uanis(O10A) \\sim Ueq, Uanis(O11A) \\sim Ueq, Uanis(O12A) \\sim Ueq, Uanis(C64)
\\sim Ueq, Uanis(O7) \\sim Ueq, Uanis(O10) \\sim Ueq, Uanis(O11) \\sim Ueq,
Uanis(C60) \\sim Ueq: with sigma of 0.005 and sigma for terminal atoms of 0.01
5. Others
 Sof(O1WA)=1-FVAR(1)
 Sof(O1W)=FVAR(1)
 Sof(O10A)=Sof(O11A)=Sof(O12A)=1-FVAR(2)
 Sof(O10)=Sof(O11)=Sof(O12)=FVAR(2)
6.a Secondary CH2 refined with riding coordinates:
 C29(H29A,H29B), C31(H31A,H31B), C61(H61A,H61B), C63(H63A,H63B), C67(H67A,H67B)
6.b Me refined with riding coordinates:
 C30(H30A,H30B,H30C), C32(H32A,H32B,H32C), C62(H62A,H62B,H62C), C64(H64A,H64B,
 H64C)
6.c Aromatic/amide H refined with riding coordinates:
 N7(H7), N8(H8), N9(H9), N10(H10), C2(H2), C3(H3), C4(H4), C6(H6), C10(H10A),
 C11(H11), C12(H12), C9(H9A), C16(H16), C19(H19), C22(H22), C25(H25), C34(H34),
 C35(H35), C36(H36), C38(H38), C41(H41), C42(H42), C43(H43), C44(H44), C48(H48),
  C51(H51), C54(H54), C57(H57)
6.d Idealised Me refined as rotating group:
 C27(H27A,H27B,H27C), C28(H28A,H28B,H28C), C59(H59A,H59B,H59C), C60(H60A,H60B,
 H60C), C65(H65A,H65B,H65C), C66(H66A,H66B,H66C), C68(H68A,H68B,H68C)
6.e Idealised tetrahedral OH refined as rotating group:
 O13(H13), O14(H14), O15(H15)
;
_olex2_submission_special_instructions 'No special instructions were received'
_oxdiff_exptl_absorpt_empirical_details
;
Empirical correction (ABSPACK) includes:
- Absorption correction using spherical harmonics
- Frame scaling
;
_oxdiff_exptl_absorpt_empirical_full_max 3.880
_oxdiff_exptl_absorpt_empirical_full_min 0.461

loop_
_space_group_symop_operation_xyz
'x, y, z'
'-x, y+1/2, -z+1/2'
'-x, -y, -z'
'x, -y-1/2, z-1/2'

loop_
_atom_site_label
_atom_site_type_symbol
_atom_site_fract_x
_atom_site_fract_y
_atom_site_fract_z
_atom_site_U_iso_or_equiv
_atom_site_adp_type
_atom_site_occupancy
_atom_site_site_symmetry_order
_atom_site_calc_flag
_atom_site_refinement_flags_posn
_atom_site_refinement_flags_adp
_atom_site_refinement_flags_occupancy
_atom_site_disorder_assembly
_atom_site_disorder_group
Fe1 Fe 0.74648(4) 0.63329(3) 0.51324(6) 0.0254(2) Uani 1 1 d . . . . .
Br1 Br 0.67600(4) 0.69526(3) 0.72674(6) 0.0642(3) Uani 1 1 d . . . . .
Br2 Br 0.79812(4) 0.71613(3) 0.31488(7) 0.0729(3) Uani 1 1 d . . . . .
Cl1 Cl 0.53142(10) 0.35311(7) -0.13814(16) 0.0643(5) Uani 1 1 d . . . . .
Cl2 Cl 0.92840(9) 0.31811(5) 1.11126(12) 0.0505(4) Uani 1 1 d . . . . .
Cl3 Cl 0.30799(16) 0.38703(12) 0.0590(2) 0.1016(9) Uani 1 1 d . . . . .
Cl4 Cl 0.26710(16) 0.29995(9) -0.0428(3) 0.0987(8) Uani 1 1 d . . . . .
N1 N 0.6565(2) 0.67882(16) 0.5126(4) 0.0365(11) Uani 1 1 d . . . . .
N2 N 0.6974(2) 0.62656(15) 0.3623(3) 0.0276(9) Uani 1 1 d . . . . .
N3 N 0.7226(2) 0.59600(16) 0.2923(3) 0.0308(9) Uani 1 1 d . . . . .
N4 N 0.8271(2) 0.68827(15) 0.5207(4) 0.0316(10) Uani 1 1 d . . . . .
N5 N 0.8012(2) 0.62356(16) 0.6600(3) 0.0304(9) Uani 1 1 d . . . . .
N6 N 0.7854(2) 0.58655(16) 0.7214(4) 0.0342(10) Uani 1 1 d . . . . .
N7 N 1.0635(3) 0.69314(16) 0.4800(4) 0.0376(11) Uani 1 1 d . . . . .
H7 H 1.0701 0.7102 0.4241 0.045 Uiso 1 1 calc R . . . .
N8 N 0.8807(3) 0.43218(16) 0.7991(3) 0.0369(11) Uani 1 1 d . . . . .
H8 H 0.8598 0.4052 0.7937 0.044 Uiso 1 1 calc R . . . .
N9 N 0.6180(3) 0.4594(3) 0.1748(5) 0.073(2) Uani 1 1 d . . . . .
H9 H 0.6458 0.4365 0.1647 0.087 Uiso 1 1 calc R . . . .
N10 N 0.4303(6) 0.6717(5) 0.6311(11) 0.135(4) Uani 1 1 d D U . . .
H10 H 0.4286 0.6845 0.6939 0.162 Uiso 1 1 calc R . . . .
O1 O 0.80147(18) 0.58776(13) 0.4306(3) 0.0299(8) Uani 1 1 d . . . . .
O2 O 0.70042(19) 0.58029(14) 0.5911(3) 0.0365(9) Uani 1 1 d . . . . .
O3 O 0.96155(18) 0.56308(12) 0.6251(3) 0.0279(7) Uani 1 1 d . . . . .
O4 O 0.5290(2) 0.5604(2) 0.4179(6) 0.0712(15) Uani 1 1 d . U . . .
O5 O 0.5220(5) 0.4023(3) -0.1201(9) 0.118(3) Uani 1 1 d . . . . .
O6 O 0.4735(4) 0.3282(3) -0.1349(6) 0.105(3) Uani 1 1 d . . . . .
O7 O 0.5556(5) 0.3489(3) -0.2418(7) 0.118(3) Uani 1 1 d . U . . .
O8 O 0.5808(5) 0.3364(4) -0.0647(8) 0.129(3) Uani 1 1 d . . . . .
O9 O 0.9349(4) 0.3231(2) 1.0017(4) 0.0754(17) Uani 1 1 d . . . . .
O10 O 0.8864(5) 0.2785(3) 1.1303(7) 0.083(3) Uani 0.792(16) 1 d . U P A 1
O11 O 0.9920(6) 0.3060(5) 1.1561(9) 0.109(4) Uani 0.792(16) 1 d . U P A 1
O12 O 0.9082(7) 0.3566(4) 1.1689(11) 0.087(4) Uani 0.792(16) 1 d . . P A 1
O10A O 0.9473(14) 0.2799(7) 1.1572(15) 0.044(7) Uani 0.208(16) 1 d . U P A 2
O11A O 0.990(3) 0.345(2) 1.143(4) 0.14(2) Uani 0.208(16) 1 d . U P A 2
O12A O 0.8914(16) 0.3572(13) 1.125(2) 0.046(7) Uani 0.208(16) 1 d . U P A 2
O13 O 0.8267(3) 0.34348(18) 0.8501(4) 0.0619(14) Uani 1 1 d . . . . .
H13 H 0.8551 0.3330 0.8955 0.093 Uiso 1 1 calc GR . . . .
O14 O 0.6730(5) 0.3788(5) 0.0796(7) 0.131(4) Uani 1 1 d . U . . .
H14 H 0.6427 0.3594 0.0649 0.197 Uiso 1 1 calc GR . . . .
O15 O 0.8770(4) 0.5724(2) 0.9009(5) 0.0769(17) Uani 1 1 d . . . . .
H15 H 0.8469 0.5753 0.8524 0.115 Uiso 1 1 calc GR . . . .
C1 C 0.6334(3) 0.7029(2) 0.5894(6) 0.0472(16) Uani 1 1 d . . . . .
C2 C 0.5794(3) 0.7332(3) 0.5790(7) 0.0570(19) Uani 1 1 d . . . . .
H2 H 0.5653 0.7503 0.6374 0.068 Uiso 1 1 calc R . . . .
C3 C 0.5476(3) 0.7371(2) 0.4803(7) 0.0563(18) Uani 1 1 d . . . . .
H3 H 0.5121 0.7585 0.4681 0.068 Uiso 1 1 calc R . . . .
C4 C 0.5676(3) 0.7097(2) 0.3991(6) 0.0455(14) Uani 1 1 d . . . . .
H4 H 0.5444 0.7108 0.3314 0.055 Uiso 1 1 calc R . . . .
C5 C 0.6219(3) 0.68066(19) 0.4174(5) 0.0358(12) Uani 1 1 d . . . . .
C6 C 0.6451(3) 0.6500(2) 0.3364(5) 0.0371(12) Uani 1 1 d . . . . .
H6 H 0.6227 0.6476 0.2683 0.045 Uiso 1 1 calc R . . . .
C7 C 0.7770(2) 0.57729(16) 0.3400(4) 0.0251(10) Uani 1 1 d . . . . .
C8 C 0.8113(3) 0.54100(18) 0.2803(4) 0.0277(10) Uani 1 1 d . . . . .
C10 C 0.8141(3) 0.4899(2) 0.1289(4) 0.0425(14) Uani 1 1 d . . . . .
H10A H 0.7959 0.4801 0.0615 0.051 Uiso 1 1 calc R . . . .
C11 C 0.8706(3) 0.4685(2) 0.1747(4) 0.0391(13) Uani 1 1 d . . . . .
H11 H 0.8905 0.4434 0.1395 0.047 Uiso 1 1 calc R . . . .
C12 C 0.8977(3) 0.48357(19) 0.2714(4) 0.0329(11) Uani 1 1 d . . . . .
H12 H 0.9363 0.4687 0.3021 0.039 Uiso 1 1 calc R . . . .
C13 C 0.8698(3) 0.52037(16) 0.3253(4) 0.0249(10) Uani 1 1 d . . . . .
C9 C 0.7847(3) 0.5255(2) 0.1824(4) 0.0364(12) Uani 1 1 d . . . . .
H9A H 0.7456 0.5396 0.1517 0.044 Uiso 1 1 calc R . . . .
C14 C 0.9021(2) 0.53486(16) 0.4288(4) 0.0239(10) Uani 1 1 d . . . . .
C15 C 0.9435(2) 0.57468(16) 0.4372(4) 0.0245(10) Uani 1 1 d . . . . .
C16 C 0.9565(3) 0.60447(17) 0.3515(4) 0.0262(10) Uani 1 1 d . . . . .
H16 H 0.9377 0.5970 0.2829 0.031 Uiso 1 1 calc R . . . .
C17 C 0.9950(3) 0.64344(17) 0.3640(4) 0.0304(11) Uani 1 1 d . . . . .
C18 C 1.0249(3) 0.65485(17) 0.4666(4) 0.0296(11) Uani 1 1 d . . . . .
C19 C 1.0127(3) 0.62631(17) 0.5529(4) 0.0297(11) Uani 1 1 d . . . . .
H19 H 1.0314 0.6337 0.6217 0.036 Uiso 1 1 calc R . . . .
C20 C 0.9732(3) 0.58745(16) 0.5367(4) 0.0253(10) Uani 1 1 d . . . . .
C21 C 0.9257(3) 0.52265(17) 0.6182(4) 0.0262(10) Uani 1 1 d . . . . .
C22 C 0.9206(3) 0.49928(19) 0.7112(4) 0.0307(11) Uani 1 1 d . . . . .
H22 H 0.9403 0.5115 0.7754 0.037 Uiso 1 1 calc R . . . .
C23 C 0.8856(3) 0.45685(18) 0.7101(4) 0.0290(11) Uani 1 1 d . . . . .
C24 C 0.8526(3) 0.44055(17) 0.6122(4) 0.0286(11) Uani 1 1 d . . . . .
C25 C 0.8582(3) 0.46582(17) 0.5225(4) 0.0275(10) Uani 1 1 d . . . . .
H25 H 0.8361 0.4550 0.4588 0.033 Uiso 1 1 calc R . . . .
C26 C 0.8956(2) 0.50764(16) 0.5196(4) 0.0245(10) Uani 1 1 d . . . . .
C27 C 0.8128(3) 0.39659(19) 0.6143(4) 0.0377(13) Uani 1 1 d . . . . .
H27A H 0.7923 0.3903 0.5435 0.057 Uiso 1 1 calc GR . . . .
H27B H 0.7784 0.4002 0.6640 0.057 Uiso 1 1 calc GR . . . .
H27C H 0.8417 0.3705 0.6368 0.057 Uiso 1 1 calc GR . . . .
C28 C 1.0067(4) 0.6747(2) 0.2719(5) 0.0415(14) Uani 1 1 d . . . . .
H28A H 0.9837 0.6620 0.2077 0.062 Uiso 1 1 calc GR . . . .
H28B H 1.0542 0.6764 0.2627 0.062 Uiso 1 1 calc GR . . . .
H28C H 0.9899 0.7061 0.2855 0.062 Uiso 1 1 calc GR . . . .
C29 C 0.9074(3) 0.4466(2) 0.9045(4) 0.0411(13) Uani 1 1 d . . . . .
H29A H 0.8836 0.4297 0.9582 0.049 Uiso 1 1 calc R . . . .
H29B H 0.8992 0.4804 0.9134 0.049 Uiso 1 1 calc R . . . .
C30 C 0.9805(4) 0.4373(2) 0.9238(5) 0.0483(15) Uani 1 1 d . . . . .
H30A H 0.9955 0.4475 0.9952 0.073 Uiso 1 1 calc R . . . .
H30B H 0.9889 0.4037 0.9168 0.073 Uiso 1 1 calc R . . . .
H30C H 1.0046 0.4545 0.8720 0.073 Uiso 1 1 calc R . . . .
C31 C 1.0950(3) 0.7079(2) 0.5816(5) 0.0433(14) Uani 1 1 d . . . . .
H31A H 1.0639 0.7027 0.6371 0.052 Uiso 1 1 calc R . . . .
H31B H 1.1042 0.7418 0.5789 0.052 Uiso 1 1 calc R . . . .
C32 C 1.1591(4) 0.6822(3) 0.6119(6) 0.0545(17) Uani 1 1 d . . . . .
H32A H 1.1777 0.6936 0.6805 0.082 Uiso 1 1 calc R . . . .
H32B H 1.1503 0.6486 0.6165 0.082 Uiso 1 1 calc R . . . .
H32C H 1.1905 0.6878 0.5582 0.082 Uiso 1 1 calc R . . . .
C33 C 0.8449(3) 0.7183(2) 0.4498(5) 0.0377(13) Uani 1 1 d . . . . .
C34 C 0.8963(3) 0.7508(2) 0.4647(6) 0.0445(15) Uani 1 1 d . . . . .
H34 H 0.9056 0.7724 0.4110 0.053 Uiso 1 1 calc R . . . .
C35 C 0.9322(3) 0.7501(2) 0.5595(5) 0.0427(14) Uani 1 1 d . . . . .
H35 H 0.9673 0.7717 0.5734 0.051 Uiso 1 1 calc R . . . .
C36 C 0.9172(3) 0.7181(2) 0.6351(5) 0.0429(15) Uani 1 1 d . . . . .
H36 H 0.9422 0.7170 0.7012 0.052 Uiso 1 1 calc R . . . .
C37 C 0.8648(3) 0.68733(19) 0.6130(4) 0.0326(12) Uani 1 1 d . . . . .
C38 C 0.8500(3) 0.6506(2) 0.6870(4) 0.0383(13) Uani 1 1 d . . . . .
H38 H 0.8753 0.6468 0.7523 0.046 Uiso 1 1 calc R . . . .
C39 C 0.7317(3) 0.56593(19) 0.6744(4) 0.0322(12) Uani 1 1 d . . . . .
C40 C 0.7071(3) 0.52224(19) 0.7234(4) 0.0341(12) Uani 1 1 d . . . . .
C41 C 0.7432(3) 0.5005(2) 0.8061(5) 0.0420(14) Uani 1 1 d . . . . .
H41 H 0.7827 0.5145 0.8355 0.050 Uiso 1 1 calc R . . . .
C42 C 0.7220(4) 0.4582(2) 0.8464(5) 0.0458(15) Uani 1 1 d . . . . .
H42 H 0.7467 0.4436 0.9037 0.055 Uiso 1 1 calc R . . . .
C43 C 0.6648(3) 0.4377(2) 0.8023(5) 0.0487(16) Uani 1 1 d . . . . .
H43 H 0.6507 0.4085 0.8282 0.058 Uiso 1 1 calc R . . . .
C44 C 0.6284(3) 0.4594(2) 0.7215(6) 0.0473(15) Uani 1 1 d . . . . .
H44 H 0.5884 0.4455 0.6934 0.057 Uiso 1 1 calc R . . . .
C45 C 0.6488(3) 0.5015(2) 0.6798(5) 0.0405(14) Uani 1 1 d . . . . .
C46 C 0.6076(3) 0.5228(2) 0.5900(6) 0.0448(15) Uani 1 1 d . . . . .
C47 C 0.6111(3) 0.5057(2) 0.4863(5) 0.0427(14) Uani 1 1 d . . . . .
C48 C 0.6552(3) 0.4706(2) 0.4580(5) 0.0425(14) Uani 1 1 d . . . . .
H48 H 0.6836 0.4567 0.5120 0.051 Uiso 1 1 calc R . . . .
C49 C 0.6589(3) 0.4555(2) 0.3557(5) 0.0483(16) Uani 1 1 d . . . . .
C50 C 0.6162(3) 0.4756(3) 0.2737(6) 0.0554(19) Uani 1 1 d . . . . .
C51 C 0.5730(4) 0.5119(3) 0.2992(6) 0.059(2) Uani 1 1 d . . . . .
H51 H 0.5454 0.5264 0.2452 0.071 Uiso 1 1 calc R . . . .
C52 C 0.5710(3) 0.5261(2) 0.4015(7) 0.0559(19) Uani 1 1 d . . . . .
C53 C 0.5242(3) 0.5771(2) 0.5145(9) 0.0661(19) Uani 1 1 d . U . . .
C54 C 0.4807(4) 0.6142(3) 0.5237(12) 0.090(4) Uani 1 1 d . . . . .
H54 H 0.4556 0.6256 0.4630 0.108 Uiso 1 1 calc R . . . .
C55 C 0.4741(4) 0.6335(4) 0.6161(11) 0.082(3) Uani 1 1 d . U . . .
C56 C 0.5096(5) 0.6179(4) 0.7125(9) 0.084(3) Uani 1 1 d . U . . .
C57 C 0.5545(4) 0.5797(3) 0.7047(9) 0.076(3) Uani 1 1 d . . . . .
H57 H 0.5790 0.5685 0.7662 0.091 Uiso 1 1 calc R . . . .
C58 C 0.5624(3) 0.5588(2) 0.6076(7) 0.059(2) Uani 1 1 d . . . . .
C59 C 0.7056(4) 0.4185(3) 0.3280(6) 0.0566(18) Uani 1 1 d . . . . .
H59A H 0.7263 0.4047 0.3927 0.085 Uiso 1 1 calc GR . . . .
H59B H 0.7398 0.4321 0.2865 0.085 Uiso 1 1 calc GR . . . .
H59C H 0.6817 0.3943 0.2863 0.085 Uiso 1 1 calc GR . . . .
C60 C 0.5063(6) 0.6388(4) 0.8225(11) 0.106(4) Uani 1 1 d . U . . .
H60A H 0.5380 0.6227 0.8720 0.159 Uiso 1 1 calc GR . . . .
H60B H 0.4616 0.6350 0.8457 0.159 Uiso 1 1 calc GR . . . .
H60C H 0.5173 0.6721 0.8206 0.159 Uiso 1 1 calc GR . . . .
C61 C 0.5778(4) 0.4764(5) 0.0822(7) 0.084(3) Uani 1 1 d . . . . .
H61A H 0.5329 0.4836 0.1032 0.101 Uiso 1 1 calc R . . . .
H61B H 0.5739 0.4512 0.0285 0.101 Uiso 1 1 calc R . . . .
C62 C 0.6056(4) 0.5185(4) 0.0344(7) 0.082(3) Uani 1 1 d . . . . .
H62A H 0.5768 0.5282 -0.0269 0.124 Uiso 1 1 calc R . . . .
H62B H 0.6087 0.5438 0.0866 0.124 Uiso 1 1 calc R . . . .
H62C H 0.6497 0.5115 0.0119 0.124 Uiso 1 1 calc R . . . .
C63 C 0.3878(9) 0.6897(7) 0.5400(14) 0.169(5) Uani 1 1 d D U . . .
H63A H 0.4161 0.7058 0.4910 0.202 Uiso 1 1 calc R . . . .
H63B H 0.3668 0.6628 0.5017 0.202 Uiso 1 1 calc R . . . .
C64 C 0.3360(9) 0.7220(7) 0.5690(17) 0.188(6) Uani 1 1 d D U . . .
H64A H 0.3102 0.7323 0.5050 0.281 Uiso 1 1 calc R . . . .
H64B H 0.3070 0.7061 0.6159 0.281 Uiso 1 1 calc R . . . .
H64C H 0.3563 0.7491 0.6053 0.281 Uiso 1 1 calc R . . . .
C65 C 0.7330(6) 0.3572(6) 0.0774(10) 0.114(4) Uani 1 1 d . U . . .
H65A H 0.7491 0.3602 0.0067 0.170 Uiso 1 1 calc GR . . . .
H65B H 0.7283 0.3240 0.0945 0.170 Uiso 1 1 calc GR . . . .
H65C H 0.7646 0.3718 0.1294 0.170 Uiso 1 1 calc GR . . . .
C66 C 0.7844(6) 0.3081(3) 0.8159(9) 0.083(3) Uani 1 1 d . . . . .
H66A H 0.7476 0.3212 0.7713 0.125 Uiso 1 1 calc GR . . . .
H66B H 0.7674 0.2924 0.8770 0.125 Uiso 1 1 calc GR . . . .
H66C H 0.8083 0.2854 0.7749 0.125 Uiso 1 1 calc GR . . . .
C67 C 0.3141(5) 0.3503(4) -0.0525(7) 0.077(3) Uani 1 1 d . . . . .
H67A H 0.2988 0.3676 -0.1173 0.093 Uiso 1 1 calc R . . . .
H67B H 0.3610 0.3417 -0.0584 0.093 Uiso 1 1 calc R . . . .
C68 C 0.8735(5) 0.6079(3) 0.9705(6) 0.076(3) Uani 1 1 d . . . . .
H68A H 0.8301 0.6230 0.9602 0.114 Uiso 1 1 calc GR . . . .
H68B H 0.9081 0.6308 0.9589 0.114 Uiso 1 1 calc GR . . . .
H68C H 0.8796 0.5958 1.0427 0.114 Uiso 1 1 calc GR . . . .
O1W O 0.5804(8) 0.2472(6) -0.2780(16) 0.087(7) Uani 0.42(2) 1 d . . P B 1
O1WA O 0.6310(16) 0.2459(13) -0.337(3) 0.244(17) Uani 0.58(2) 1 d . . P B 2

loop_
_atom_site_aniso_label
_atom_site_aniso_U_11
_atom_site_aniso_U_22
_atom_site_aniso_U_33
_atom_site_aniso_U_23
_atom_site_aniso_U_13
_atom_site_aniso_U_12
Fe1 0.0211(4) 0.0214(4) 0.0344(4) -0.0087(3) 0.0067(3) -0.0036(3)
Br1 0.0502(4) 0.0817(6) 0.0611(5) -0.0379(4) 0.0066(3) 0.0085(4)
Br2 0.0636(5) 0.0732(6) 0.0784(6) 0.0430(5) -0.0189(4) -0.0318(4)
Cl1 0.0640(11) 0.0561(10) 0.0733(11) -0.0064(9) 0.0076(9) -0.0238(9)
Cl2 0.0739(11) 0.0326(7) 0.0451(8) 0.0004(6) 0.0045(7) 0.0219(7)
Cl3 0.103(2) 0.111(2) 0.0924(17) -0.0354(16) 0.0231(14) -0.0334(17)
Cl4 0.109(2) 0.0645(14) 0.123(2) -0.0097(14) 0.0089(17) -0.0024(14)
N1 0.028(2) 0.030(2) 0.052(3) -0.016(2) 0.011(2) -0.0047(19)
N2 0.023(2) 0.027(2) 0.033(2) -0.0020(18) 0.0047(17) 0.0005(17)
N3 0.032(2) 0.027(2) 0.034(2) -0.0043(18) 0.0064(17) 0.0074(18)
N4 0.026(2) 0.022(2) 0.047(3) -0.0051(19) 0.0079(19) -0.0042(17)
N5 0.029(2) 0.032(2) 0.031(2) -0.0087(19) 0.0064(17) -0.0094(19)
N6 0.038(2) 0.031(2) 0.034(2) -0.0067(19) 0.0088(19) -0.017(2)
N7 0.051(3) 0.021(2) 0.041(3) 0.0054(19) 0.005(2) -0.006(2)
N8 0.055(3) 0.027(2) 0.028(2) 0.0077(19) 0.005(2) -0.002(2)
N9 0.057(4) 0.108(6) 0.052(3) 0.006(4) -0.007(3) -0.028(4)
N10 0.106(6) 0.125(7) 0.174(7) -0.018(6) 0.017(6) 0.018(6)
O1 0.0310(18) 0.0291(18) 0.0295(18) -0.0076(15) 0.0023(14) 0.0053(15)
O2 0.0309(19) 0.039(2) 0.040(2) -0.0074(17) 0.0031(16) -0.0139(17)
O3 0.039(2) 0.0205(16) 0.0244(16) 0.0014(14) 0.0003(14) -0.0043(15)
O4 0.033(2) 0.053(3) 0.126(4) 0.019(3) -0.004(3) -0.006(2)
O5 0.115(6) 0.057(4) 0.189(9) -0.028(5) 0.052(6) -0.018(4)
O6 0.095(5) 0.099(5) 0.119(6) 0.025(5) -0.007(4) -0.066(5)
O7 0.131(6) 0.123(6) 0.101(5) -0.029(5) 0.014(4) -0.042(5)
O8 0.104(6) 0.138(8) 0.140(8) 0.011(7) -0.032(6) 0.023(6)
O9 0.104(5) 0.063(3) 0.060(3) 0.013(3) 0.011(3) 0.002(3)
O10 0.123(7) 0.047(4) 0.086(5) -0.009(3) 0.049(5) -0.021(4)
O11 0.085(6) 0.141(8) 0.102(6) 0.012(6) 0.008(5) 0.040(6)
O12 0.129(10) 0.037(4) 0.099(9) -0.018(6) 0.032(7) 0.021(5)
O10A 0.075(12) 0.022(8) 0.032(9) 0.001(6) -0.007(7) 0.018(7)
O11A 0.14(2) 0.14(2) 0.14(2) 0.006(10) 0.003(10) -0.004(10)
O12A 0.051(10) 0.040(10) 0.050(11) 0.003(8) 0.015(8) 0.028(8)
O13 0.070(3) 0.045(3) 0.069(3) 0.025(2) -0.006(3) -0.016(2)
O14 0.099(6) 0.207(10) 0.084(5) -0.050(6) -0.018(4) 0.030(7)
O15 0.091(5) 0.059(3) 0.077(4) -0.013(3) -0.017(3) 0.003(3)
C1 0.032(3) 0.043(3) 0.068(4) -0.024(3) 0.010(3) 0.000(3)
C2 0.043(4) 0.047(4) 0.083(5) -0.029(4) 0.016(3) 0.007(3)
C3 0.039(3) 0.041(3) 0.091(5) -0.015(4) 0.015(3) 0.015(3)
C4 0.035(3) 0.036(3) 0.065(4) -0.005(3) 0.005(3) 0.010(3)
C5 0.027(3) 0.025(3) 0.056(3) -0.007(2) 0.009(2) 0.002(2)
C6 0.033(3) 0.035(3) 0.043(3) -0.006(2) 0.005(2) 0.007(2)
C7 0.028(2) 0.018(2) 0.030(2) -0.0009(19) 0.0088(19) 0.0001(19)
C8 0.030(3) 0.023(2) 0.031(3) 0.001(2) 0.008(2) 0.003(2)
C10 0.057(4) 0.042(3) 0.028(3) -0.012(2) -0.003(2) 0.011(3)
C11 0.058(4) 0.028(3) 0.032(3) -0.010(2) 0.009(2) 0.011(3)
C12 0.042(3) 0.026(2) 0.031(3) 0.001(2) 0.006(2) 0.011(2)
C13 0.033(3) 0.017(2) 0.025(2) 0.0015(19) 0.0071(19) 0.0022(19)
C9 0.040(3) 0.039(3) 0.030(3) -0.004(2) 0.001(2) 0.009(3)
C14 0.027(2) 0.018(2) 0.028(2) -0.0005(19) 0.0069(18) 0.0060(19)
C15 0.028(2) 0.017(2) 0.029(2) 0.0012(19) 0.0057(19) 0.0057(19)
C16 0.035(3) 0.018(2) 0.027(2) 0.0027(19) 0.0074(19) 0.006(2)
C17 0.042(3) 0.016(2) 0.034(3) 0.004(2) 0.008(2) 0.007(2)
C18 0.036(3) 0.015(2) 0.038(3) -0.002(2) 0.007(2) 0.002(2)
C19 0.038(3) 0.019(2) 0.032(3) 0.001(2) -0.001(2) 0.000(2)
C20 0.032(3) 0.014(2) 0.030(2) 0.0022(19) 0.0041(19) 0.0023(19)
C21 0.034(3) 0.017(2) 0.028(2) 0.0000(19) 0.003(2) 0.001(2)
C22 0.045(3) 0.026(2) 0.021(2) -0.001(2) 0.001(2) 0.000(2)
C23 0.038(3) 0.022(2) 0.028(2) 0.004(2) 0.007(2) 0.001(2)
C24 0.038(3) 0.017(2) 0.031(3) -0.001(2) 0.007(2) 0.002(2)
C25 0.037(3) 0.018(2) 0.028(2) -0.002(2) 0.005(2) -0.002(2)
C26 0.031(3) 0.017(2) 0.025(2) 0.0010(19) 0.0046(19) 0.0044(19)
C27 0.058(4) 0.024(3) 0.031(3) 0.002(2) 0.006(2) -0.010(3)
C28 0.064(4) 0.025(3) 0.037(3) 0.007(2) 0.010(3) -0.003(3)
C29 0.060(4) 0.034(3) 0.031(3) 0.005(2) 0.009(3) -0.002(3)
C30 0.066(4) 0.041(3) 0.037(3) 0.002(3) 0.000(3) -0.001(3)
C31 0.058(4) 0.023(3) 0.050(3) -0.003(2) 0.009(3) -0.012(3)
C32 0.053(4) 0.049(4) 0.061(4) -0.010(3) 0.005(3) -0.003(3)
C33 0.030(3) 0.026(3) 0.057(3) 0.002(3) 0.008(2) -0.005(2)
C34 0.043(3) 0.026(3) 0.067(4) 0.002(3) 0.021(3) -0.012(3)
C35 0.042(3) 0.030(3) 0.059(4) -0.019(3) 0.016(3) -0.019(3)
C36 0.041(3) 0.040(3) 0.048(3) -0.019(3) 0.012(3) -0.023(3)
C37 0.026(3) 0.031(3) 0.042(3) -0.014(2) 0.010(2) -0.009(2)
C38 0.040(3) 0.039(3) 0.036(3) -0.014(2) 0.003(2) -0.017(3)
C39 0.034(3) 0.028(3) 0.036(3) -0.011(2) 0.015(2) -0.011(2)
C40 0.037(3) 0.028(3) 0.040(3) -0.009(2) 0.017(2) -0.013(2)
C41 0.049(3) 0.042(3) 0.036(3) -0.009(3) 0.013(3) -0.019(3)
C42 0.058(4) 0.042(3) 0.039(3) -0.002(3) 0.014(3) -0.018(3)
C43 0.055(4) 0.037(3) 0.056(4) -0.001(3) 0.022(3) -0.019(3)
C44 0.041(3) 0.038(3) 0.066(4) -0.009(3) 0.018(3) -0.018(3)
C45 0.034(3) 0.031(3) 0.058(4) -0.012(3) 0.019(3) -0.011(2)
C46 0.022(3) 0.031(3) 0.082(5) -0.004(3) 0.008(3) -0.012(2)
C47 0.034(3) 0.030(3) 0.063(4) 0.005(3) -0.002(3) -0.015(2)
C48 0.043(3) 0.031(3) 0.052(3) 0.001(3) -0.006(3) -0.014(3)
C49 0.050(4) 0.047(4) 0.047(3) 0.006(3) -0.006(3) -0.025(3)
C50 0.039(3) 0.071(5) 0.055(4) 0.011(4) -0.002(3) -0.030(4)
C51 0.042(4) 0.075(5) 0.058(4) 0.020(4) -0.011(3) -0.028(4)
C52 0.025(3) 0.043(4) 0.099(6) 0.019(4) -0.002(3) -0.015(3)
C53 0.021(3) 0.034(3) 0.143(5) 0.006(4) 0.008(4) -0.010(3)
C54 0.037(4) 0.046(4) 0.189(12) -0.007(6) 0.018(5) -0.004(3)
C55 0.038(4) 0.070(5) 0.140(7) -0.008(5) 0.014(5) -0.010(4)
C56 0.067(5) 0.070(5) 0.119(6) -0.039(5) 0.036(5) -0.033(4)
C57 0.037(4) 0.048(4) 0.147(8) -0.029(5) 0.035(5) -0.021(3)
C58 0.032(3) 0.034(3) 0.114(6) -0.013(4) 0.020(4) -0.015(3)
C59 0.071(5) 0.053(4) 0.045(4) -0.009(3) 0.004(3) -0.012(4)
C60 0.083(6) 0.095(6) 0.145(8) -0.045(6) 0.041(6) -0.016(5)
C61 0.053(5) 0.131(9) 0.066(5) 0.011(6) -0.008(4) -0.011(5)
C62 0.050(4) 0.122(9) 0.077(5) 0.039(6) 0.008(4) 0.001(5)
C63 0.154(7) 0.157(7) 0.196(7) -0.003(6) 0.019(6) 0.024(6)
C64 0.169(8) 0.176(8) 0.221(9) -0.009(7) 0.033(7) 0.034(6)
C65 0.090(8) 0.167(12) 0.085(7) -0.008(7) 0.018(6) 0.026(8)
C66 0.100(7) 0.050(5) 0.099(7) 0.025(5) -0.002(6) -0.026(5)
C67 0.089(7) 0.080(6) 0.066(5) 0.006(5) 0.023(5) 0.008(5)
C68 0.094(7) 0.079(6) 0.053(4) -0.011(4) -0.015(4) -0.024(5)
O1W 0.065(11) 0.063(9) 0.131(16) 0.000(9) -0.003(9) -0.004(7)
O1WA 0.20(3) 0.31(4) 0.23(3) 0.01(3) 0.09(2) -0.04(3)

loop_
_atom_type_symbol
_atom_type_description
_atom_type_scat_dispersion_real
_atom_type_scat_dispersion_imag
_atom_type_scat_source
C C 0.0181 0.0091 'International Tables Vol C Tables 4.2.6.8 and 6.1.1.4'
H H 0.0000 0.0000 'International Tables Vol C Tables 4.2.6.8 and 6.1.1.4'
Br Br -0.6763 1.2805 'International Tables Vol C Tables 4.2.6.8 and 6.1.1.4'
Cl Cl 0.3639 0.7018 'International Tables Vol C Tables 4.2.6.8 and 6.1.1.4'
Fe Fe -1.1336 3.1974 'International Tables Vol C Tables 4.2.6.8 and 6.1.1.4'
N N 0.0311 0.0180 'International Tables Vol C Tables 4.2.6.8 and 6.1.1.4'
O O 0.0492 0.0322 'International Tables Vol C Tables 4.2.6.8 and 6.1.1.4'

loop_
_geom_angle_atom_site_label_1
_geom_angle_atom_site_label_2
_geom_angle_atom_site_label_3
_geom_angle
N1 Fe1 N4 100.44(16)
N2 Fe1 N1 73.61(17)
N2 Fe1 N4 113.24(17)
N2 Fe1 N5 166.71(18)
N5 Fe1 N1 117.09(18)
N5 Fe1 N4 73.92(17)
O1 Fe1 N1 147.09(16)
O1 Fe1 N2 73.48(15)
O1 Fe1 N4 92.59(16)
O1 Fe1 N5 95.49(16)
O1 Fe1 O2 93.37(16)
O2 Fe1 N1 91.89(17)
O2 Fe1 N2 99.62(16)
O2 Fe1 N4 146.94(17)
O2 Fe1 N5 73.15(16)
O6 Cl1 O5 112.1(6)
O6 Cl1 O7 109.3(5)
O6 Cl1 O8 112.0(6)
O7 Cl1 O5 106.6(6)
O8 Cl1 O5 108.9(7)
O8 Cl1 O7 107.7(7)
O9 Cl2 O10 109.9(5)
O9 Cl2 O11 105.9(6)
O9 Cl2 O11A 95(2)
O11 Cl2 O10 105.8(7)
O12 Cl2 O9 119.0(6)
O12 Cl2 O10 109.4(6)
O12 Cl2 O11 105.9(8)
O10A Cl2 O9 119.2(10)
O10A Cl2 O11A 96(3)
O10A Cl2 O12A 142.1(17)
O12A Cl2 O9 97.6(13)
O12A Cl2 O11A 90(3)
C1 N1 Fe1 129.7(5)
C1 N1 C5 116.9(5)
C5 N1 Fe1 113.4(3)
N3 N2 Fe1 118.4(3)
C6 N2 Fe1 121.1(4)
C6 N2 N3 120.5(5)
C7 N3 N2 107.2(4)
C33 N4 Fe1 131.2(4)
C33 N4 C37 116.1(5)
C37 N4 Fe1 112.6(3)
N6 N5 Fe1 118.3(3)
C38 N5 Fe1 120.1(4)
C38 N5 N6 121.5(5)
C39 N6 N5 107.6(5)
C18 N7 H7 118.0
C18 N7 C31 124.0(5)
C31 N7 H7 118.0
C23 N8 H8 117.4
C23 N8 C29 125.1(5)
C29 N8 H8 117.4
C50 N9 H9 117.1
C50 N9 C61 125.8(9)
C61 N9 H9 117.1
C55 N10 H10 120.2
C55 N10 C63 119.6(13)
C63 N10 H10 120.2
C7 O1 Fe1 115.2(3)
C39 O2 Fe1 114.9(3)
C20 O3 C21 120.4(4)
C53 O4 C52 120.1(7)
C66 O13 H13 109.5
C65 O14 H14 109.5
C68 O15 H15 109.5
N1 C1 Br1 117.3(5)
N1 C1 C2 125.3(7)
C2 C1 Br1 117.4(5)
C1 C2 H2 121.5
C3 C2 C1 116.9(6)
C3 C2 H2 121.5
C2 C3 H3 120.3
C2 C3 C4 119.5(6)
C4 C3 H3 120.3
C3 C4 H4 120.4
C3 C4 C5 119.2(7)
C5 C4 H4 120.4
N1 C5 C4 121.9(5)
N1 C5 C6 115.7(5)
C4 C5 C6 122.4(6)
N2 C6 C5 116.0(5)
N2 C6 H6 122.0
C5 C6 H6 122.0
N3 C7 C8 116.9(4)
O1 C7 N3 125.5(4)
O1 C7 C8 117.6(4)
C13 C8 C7 119.9(5)
C9 C8 C7 120.7(5)
C9 C8 C13 119.3(5)
C11 C10 H10A 120.3
C9 C10 H10A 120.3
C9 C10 C11 119.5(5)
C10 C11 H11 120.0
C12 C11 C10 119.9(5)
C12 C11 H11 120.0
C11 C12 H12 119.2
C11 C12 C13 121.5(5)
C13 C12 H12 119.2
C8 C13 C14 123.1(4)
C12 C13 C8 118.4(5)
C12 C13 C14 118.4(5)
C8 C9 H9A 119.4
C10 C9 C8 121.3(5)
C10 C9 H9A 119.4
C15 C14 C13 120.9(4)
C26 C14 C13 120.6(4)
C26 C14 C15 118.3(4)
C14 C15 C16 124.5(5)
C20 C15 C14 119.4(4)
C20 C15 C16 116.1(5)
C15 C16 H16 118.7
C17 C16 C15 122.5(5)
C17 C16 H16 118.7
C16 C17 C18 119.5(5)
C16 C17 C28 121.2(5)
C18 C17 C28 119.3(5)
N7 C18 C17 120.2(5)
N7 C18 C19 120.5(5)
C19 C18 C17 119.4(5)
C18 C19 H19 120.5
C20 C19 C18 119.1(5)
C20 C19 H19 120.5
O3 C20 C15 121.3(4)
O3 C20 C19 115.1(4)
C19 C20 C15 123.4(5)
O3 C21 C22 115.6(4)
O3 C21 C26 120.4(4)
C22 C21 C26 124.0(5)
C21 C22 H22 120.5
C21 C22 C23 119.0(5)
C23 C22 H22 120.5
N8 C23 C22 121.0(5)
N8 C23 C24 119.8(5)
C22 C23 C24 119.2(5)
C23 C24 C27 118.2(5)
C25 C24 C23 119.1(5)
C25 C24 C27 122.7(5)
C24 C25 H25 118.4
C24 C25 C26 123.2(5)
C26 C25 H25 118.4
C14 C26 C21 119.7(5)
C14 C26 C25 124.8(5)
C25 C26 C21 115.4(4)
C24 C27 H27A 109.5
C24 C27 H27B 109.5
C24 C27 H27C 109.5
H27A C27 H27B 109.5
H27A C27 H27C 109.5
H27B C27 H27C 109.5
C17 C28 H28A 109.5
C17 C28 H28B 109.5
C17 C28 H28C 109.5
H28A C28 H28B 109.5
H28A C28 H28C 109.5
H28B C28 H28C 109.5
N8 C29 H29A 108.9
N8 C29 H29B 108.9
N8 C29 C30 113.1(5)
H29A C29 H29B 107.8
C30 C29 H29A 108.9
C30 C29 H29B 108.9
C29 C30 H30A 109.5
C29 C30 H30B 109.5
C29 C30 H30C 109.5
H30A C30 H30B 109.5
H30A C30 H30C 109.5
H30B C30 H30C 109.5
N7 C31 H31A 108.9
N7 C31 H31B 108.9
N7 C31 C32 113.3(5)
H31A C31 H31B 107.7
C32 C31 H31A 108.9
C32 C31 H31B 108.9
C31 C32 H32A 109.5
C31 C32 H32B 109.5
C31 C32 H32C 109.5
H32A C32 H32B 109.5
H32A C32 H32C 109.5
H32B C32 H32C 109.5
N4 C33 Br2 116.9(4)
N4 C33 C34 125.6(6)
C34 C33 Br2 117.5(5)
C33 C34 H34 121.5
C35 C34 C33 117.1(6)
C35 C34 H34 121.5
C34 C35 H35 120.2
C34 C35 C36 119.6(5)
C36 C35 H35 120.2
C35 C36 H36 120.5
C35 C36 C37 118.9(6)
C37 C36 H36 120.5
N4 C37 C36 122.5(6)
N4 C37 C38 116.3(5)
C36 C37 C38 121.1(6)
N5 C38 C37 116.9(5)
N5 C38 H38 121.5
C37 C38 H38 121.5
N6 C39 C40 117.8(5)
O2 C39 N6 125.0(5)
O2 C39 C40 117.2(5)
C41 C40 C39 121.2(5)
C41 C40 C45 119.6(5)
C45 C40 C39 119.1(6)
C40 C41 H41 119.7
C40 C41 C42 120.7(6)
C42 C41 H41 119.7
C41 C42 H42 120.3
C43 C42 C41 119.4(7)
C43 C42 H42 120.3
C42 C43 H43 119.9
C44 C43 C42 120.2(6)
C44 C43 H43 119.9
C43 C44 H44 119.4
C43 C44 C45 121.3(6)
C45 C44 H44 119.4
C40 C45 C46 122.6(5)
C44 C45 C40 118.9(6)
C44 C45 C46 118.5(6)
C47 C46 C45 120.4(6)
C58 C46 C45 120.9(7)
C58 C46 C47 118.6(7)
C46 C47 C52 119.9(7)
C48 C47 C46 124.1(6)
C48 C47 C52 115.9(7)
C47 C48 H48 118.6
C49 C48 C47 122.9(6)
C49 C48 H48 118.6
C48 C49 C50 119.4(7)
C48 C49 C59 121.9(6)
C50 C49 C59 118.8(7)
N9 C50 C49 119.1(8)
N9 C50 C51 121.9(7)
C51 C50 C49 118.9(7)
C50 C51 H51 120.0
C52 C51 C50 120.0(7)
C52 C51 H51 120.0
O4 C52 C47 121.4(8)
O4 C52 C51 115.7(7)
C51 C52 C47 122.9(7)
O4 C53 C54 116.2(10)
O4 C53 C58 123.3(7)
C54 C53 C58 120.5(10)
C53 C54 H54 119.9
C55 C54 C53 120.1(12)
C55 C54 H54 119.9
N10 C55 C56 113.6(11)
C54 C55 N10 122.9(12)
C54 C55 C56 123.5(10)
C55 C56 C60 127.1(11)
C57 C56 C55 117.3(9)
C57 C56 C60 115.6(11)
C56 C57 H57 119.9
C58 C57 C56 120.2(10)
C58 C57 H57 119.9
C46 C58 C53 116.5(8)
C57 C58 C46 125.0(9)
C57 C58 C53 118.4(8)
C49 C59 H59A 109.5
C49 C59 H59B 109.5
C49 C59 H59C 109.5
H59A C59 H59B 109.5
H59A C59 H59C 109.5
H59B C59 H59C 109.5
C56 C60 H60A 109.5
C56 C60 H60B 109.5
C56 C60 H60C 109.5
H60A C60 H60B 109.5
H60A C60 H60C 109.5
H60B C60 H60C 109.5
N9 C61 H61A 108.9
N9 C61 H61B 108.9
N9 C61 C62 113.2(8)
H61A C61 H61B 107.8
C62 C61 H61A 108.9
C62 C61 H61B 108.9
C61 C62 H62A 109.5
C61 C62 H62B 109.5
C61 C62 H62C 109.5
H62A C62 H62B 109.5
H62A C62 H62C 109.5
H62B C62 H62C 109.5
N10 C63 H63A 108.7
N10 C63 H63B 108.7
H63A C63 H63B 107.6
C64 C63 N10 114.2(15)
C64 C63 H63A 108.7
C64 C63 H63B 108.7
C63 C64 H64A 109.5
C63 C64 H64B 109.5
C63 C64 H64C 109.5
H64A C64 H64B 109.5
H64A C64 H64C 109.5
H64B C64 H64C 109.5
O14 C65 H65A 109.5
O14 C65 H65B 109.5
O14 C65 H65C 109.5
H65A C65 H65B 109.5
H65A C65 H65C 109.5
H65B C65 H65C 109.5
O13 C66 H66A 109.5
O13 C66 H66B 109.5
O13 C66 H66C 109.5
H66A C66 H66B 109.5
H66A C66 H66C 109.5
H66B C66 H66C 109.5
Cl3 C67 H67A 109.4
Cl3 C67 H67B 109.4
Cl4 C67 Cl3 111.3(5)
Cl4 C67 H67A 109.4
Cl4 C67 H67B 109.4
H67A C67 H67B 108.0
O15 C68 H68A 109.5
O15 C68 H68B 109.5
O15 C68 H68C 109.5
H68A C68 H68B 109.5
H68A C68 H68C 109.5
H68B C68 H68C 109.5

loop_
_geom_bond_atom_site_label_1
_geom_bond_atom_site_label_2
_geom_bond_distance
Fe1 N1 2.242(5)
Fe1 N2 2.104(4)
Fe1 N4 2.268(4)
Fe1 N5 2.118(5)
Fe1 O1 2.052(4)
Fe1 O2 2.070(4)
Br1 C1 1.903(7)
Br2 C33 1.900(6)
Cl1 O5 1.443(8)
Cl1 O6 1.377(6)
Cl1 O7 1.442(9)
Cl1 O8 1.402(8)
Cl2 O9 1.413(6)
Cl2 O10 1.449(8)
Cl2 O11 1.416(11)
Cl2 O12 1.400(10)
Cl2 O10A 1.285(18)
Cl2 O11A 1.50(6)
Cl2 O12A 1.37(3)
Cl3 C67 1.775(10)
Cl4 C67 1.739(11)
N1 C1 1.309(8)
N1 C5 1.355(8)
N2 N3 1.372(6)
N2 C6 1.281(7)
N3 C7 1.333(7)
N4 C33 1.313(8)
N4 C37 1.353(8)
N5 N6 1.368(7)
N5 C38 1.285(7)
N6 C39 1.342(7)
N7 H7 0.8800
N7 C18 1.351(7)
N7 C31 1.460(8)
N8 H8 0.8800
N8 C23 1.341(7)
N8 C29 1.467(7)
N9 H9 0.8800
N9 C50 1.342(10)
N9 C61 1.465(11)
N10 H10 0.8800
N10 C55 1.431(15)
N10 C63 1.484(15)
O1 C7 1.257(6)
O2 C39 1.263(7)
O3 C20 1.357(6)
O3 C21 1.367(6)
O4 C52 1.328(10)
O4 C53 1.325(12)
O13 H13 0.8400
O13 C66 1.378(10)
O14 H14 0.8400
O14 C65 1.370(14)
O15 H15 0.8400
O15 C68 1.353(10)
C1 C2 1.396(10)
C2 H2 0.9500
C2 C3 1.372(12)
C3 H3 0.9500
C3 C4 1.379(10)
C4 H4 0.9500
C4 C5 1.388(8)
C5 C6 1.455(8)
C6 H6 0.9500
C7 C8 1.488(7)
C8 C13 1.410(7)
C8 C9 1.393(8)
C10 H10A 0.9500
C10 C11 1.391(9)
C10 C9 1.384(8)
C11 H11 0.9500
C11 C12 1.378(8)
C12 H12 0.9500
C12 C13 1.399(7)
C13 C14 1.485(7)
C9 H9A 0.9500
C14 C15 1.416(7)
C14 C26 1.405(7)
C15 C16 1.422(7)
C15 C20 1.408(7)
C16 H16 0.9500
C16 C17 1.365(8)
C17 C18 1.435(8)
C17 C28 1.504(7)
C18 C19 1.403(8)
C19 H19 0.9500
C19 C20 1.378(7)
C21 C22 1.367(7)
C21 C26 1.420(7)
C22 H22 0.9500
C22 C23 1.407(8)
C23 C24 1.447(8)
C24 C25 1.360(7)
C24 C27 1.497(7)
C25 H25 0.9500
C25 C26 1.419(7)
C27 H27A 0.9800
C27 H27B 0.9800
C27 H27C 0.9800
C28 H28A 0.9800
C28 H28B 0.9800
C28 H28C 0.9800
C29 H29A 0.9900
C29 H29B 0.9900
C29 C30 1.510(10)
C30 H30A 0.9800
C30 H30B 0.9800
C30 H30C 0.9800
C31 H31A 0.9900
C31 H31B 0.9900
C31 C32 1.519(10)
C32 H32A 0.9800
C32 H32B 0.9800
C32 H32C 0.9800
C33 C34 1.400(8)
C34 H34 0.9500
C34 C35 1.362(10)
C35 H35 0.9500
C35 C36 1.377(9)
C36 H36 0.9500
C36 C37 1.394(7)
C37 C38 1.456(9)
C38 H38 0.9500
C39 C40 1.499(7)
C40 C41 1.384(9)
C40 C45 1.402(8)
C41 H41 0.9500
C41 C42 1.394(9)
C42 H42 0.9500
C42 C43 1.384(9)
C43 H43 0.9500
C43 C44 1.371(10)
C44 H44 0.9500
C44 C45 1.391(9)
C45 C46 1.496(10)
C46 C47 1.411(10)
C46 C58 1.408(9)
C47 C48 1.411(9)
C47 C52 1.427(10)
C48 H48 0.9500
C48 C49 1.376(10)
C49 C50 1.427(10)
C49 C59 1.480(11)
C50 C51 1.411(12)
C51 H51 0.9500
C51 C52 1.363(12)
C53 C54 1.392(11)
C53 C58 1.464(13)
C54 H54 0.9500
C54 C55 1.312(16)
C55 C56 1.445(16)
C56 C57 1.434(14)
C56 C60 1.525(15)
C57 H57 0.9500
C57 C58 1.389(13)
C59 H59A 0.9800
C59 H59B 0.9800
C59 H59C 0.9800
C60 H60A 0.9800
C60 H60B 0.9800
C60 H60C 0.9800
C61 H61A 0.9900
C61 H61B 0.9900
C61 C62 1.481(14)
C62 H62A 0.9800
C62 H62B 0.9800
C62 H62C 0.9800
C63 H63A 0.9900
C63 H63B 0.9900
C63 C64 1.466(15)
C64 H64A 0.9800
C64 H64B 0.9800
C64 H64C 0.9800
C65 H65A 0.9800
C65 H65B 0.9800
C65 H65C 0.9800
C66 H66A 0.9800
C66 H66B 0.9800
C66 H66C 0.9800
C67 H67A 0.9900
C67 H67B 0.9900
C68 H68A 0.9800
C68 H68B 0.9800
C68 H68C 0.9800
